data_7123665
loop_
_publ_author_name
'Bahili, Mohammed A.'
'Stokes, Emily C.'
'Amesbury, Robert C.'
'Ould, Darren M. C.'
'Christo, Bashar'
'Horne, Rhian J.'
'Kariuki, Benson M.'
'Stewart, Jack A.'
'Taylor, Rebekah L.'
'Williams, P. Andrew'
'Jones, Matthew D.'
'Harris, Kenneth D. M.'
'Ward, Benjamin D.'

_publ_section_title
;
 Aluminium-catalysed isocyanate trimerization, enhanced by exploiting a
 dynamic coordination sphere
;
_journal_name_full 'Chemical Communications'
_journal_paper_doi 10.1039/C9CC03339D
_journal_year 2019
_chemical_formula_sum 'C24 H21 N3 O6'
_chemical_formula_weight 447.44
_space_group_crystal_system trigonal
_space_group_IT_number 161
_space_group_name_Hall 'R 3 -2"c'
_space_group_name_H-M_alt 'R 3 c :H'
_symmetry_space_group_name_Hall 'R 3 -2"c'
_symmetry_space_group_name_H-M 'R 3 c :H'
_atom_sites_solution_hydrogens geom
_audit_creation_method SHELXL-2014/7
_audit_update_record
;
2019-02-08 deposited with the CCDC.    2019-05-14 downloaded from the CCDC.
;
_cell_angle_alpha 90
_cell_angle_beta 90
_cell_angle_gamma 120
_cell_formula_units_Z 6
_cell_length_a 13.1448(5)
_cell_length_b 13.1448(5)
_cell_length_c 26.2723(11)
_cell_measurement_reflns_used 3697
_cell_measurement_temperature 150(2)
_cell_measurement_theta_max 28.5020
_cell_measurement_theta_min 4.7090
_cell_volume 3931.3(3)
_computing_cell_refinement 'CrysAlisPro 1.171.39.45b (Rigaku OD, 2018)'
_computing_data_collection 'CrysAlisPro 1.171.39.45b (Rigaku OD, 2018)'
_computing_data_reduction 'CrysAlisPro 1.171.39.45b (Rigaku OD, 2018)'
_computing_structure_refinement 'SHELXL-2014/7 (Sheldrick, 2014)'
_computing_structure_solution 'SHELXT (Sheldrick, 2014)'
_diffrn_ambient_temperature 150(2)
_diffrn_detector_area_resol_mean 10.5082
_diffrn_measured_fraction_theta_full 0.997
_diffrn_measured_fraction_theta_max 0.926
_diffrn_measurement_device_type 'SuperNova, Dual, Cu at home/near, Atlas'
_diffrn_measurement_method '\w scans'
_diffrn_radiation_type MoK\a
_diffrn_radiation_wavelength 0.71073
_diffrn_reflns_av_R_equivalents 0.0185
_diffrn_reflns_av_unetI/netI 0.0158
_diffrn_reflns_Laue_measured_fraction_full 0.997
_diffrn_reflns_Laue_measured_fraction_max 0.926
_diffrn_reflns_limit_h_max 18
_diffrn_reflns_limit_h_min -15
_diffrn_reflns_limit_k_max 13
_diffrn_reflns_limit_k_min -17
_diffrn_reflns_limit_l_max 35
_diffrn_reflns_limit_l_min -35
_diffrn_reflns_number 6859
_diffrn_reflns_point_group_measured_fraction_full 0.998
_diffrn_reflns_point_group_measured_fraction_max 0.871
_diffrn_reflns_theta_full 25.242
_diffrn_reflns_theta_max 29.706
_diffrn_reflns_theta_min 3.581
_diffrn_source 'micro-focus sealed X-ray tube'
_exptl_absorpt_coefficient_mu 0.083
_exptl_absorpt_correction_T_max 1.000
_exptl_absorpt_correction_T_min 0.508
_exptl_absorpt_correction_type gaussian
_exptl_absorpt_process_details
;
CrysAlisPro 1.171.39.45b (Rigaku Oxford Diffraction, 2018)
Numerical absorption correction based on gaussian integration over
            a multifaceted crystal model
Empirical absorption correction using spherical harmonics,
 implemented in SCALE3 ABSPACK scaling algorithm.
;
_exptl_crystal_colour colourless
_exptl_crystal_density_diffrn 1.134
_exptl_crystal_description block
_exptl_crystal_F_000 1404
_exptl_crystal_size_max 0.283
_exptl_crystal_size_mid 0.205
_exptl_crystal_size_min 0.195
_exptl_transmission_factor_min 4.7090
_refine_diff_density_max 0.175
_refine_diff_density_min -0.162
_refine_diff_density_rms 0.034
_refine_ls_abs_structure_details
;
 Flack x determined using 847 quotients [(I+)-(I-)]/[(I+)+(I-)]
 (Parsons, Flack and Wagner, Acta Cryst. B69 (2013) 249-259).
;
_refine_ls_abs_structure_Flack -0.4(4)
_refine_ls_extinction_method none
_refine_ls_goodness_of_fit_ref 1.118
_refine_ls_hydrogen_treatment constr
_refine_ls_matrix_type full
_refine_ls_number_parameters 101
_refine_ls_number_reflns 2162
_refine_ls_number_restraints 1
_refine_ls_restrained_S_all 1.118
_refine_ls_R_factor_all 0.0472
_refine_ls_R_factor_gt 0.0428
_refine_ls_shift/su_max 0.032
_refine_ls_shift/su_mean 0.003
_refine_ls_structure_factor_coef Fsqd
_refine_ls_weighting_details 'w=1/[\s^2^(Fo^2^)+(0.0699P)^2^+1.8930P] where P=(Fo^2^+2Fc^2^)/3'
_refine_ls_weighting_scheme calc
_refine_ls_wR_factor_gt 0.1304
_refine_ls_wR_factor_ref 0.1346
_reflns_Friedel_coverage 0.873
_reflns_Friedel_fraction_full 0.999
_reflns_Friedel_fraction_max 0.815
_reflns_number_gt 1950
_reflns_number_total 2162
_reflns_threshold_expression 'I > 2\s(I)'
_cod_data_source_file c9cc03339d2.cif
_cod_data_source_block 4MeOC6H4NCO_trimer
_cod_database_code 7123665
_shelx_shelxl_version_number 2014/7
_shelx_space_group_comment
;
The symmetry employed for this shelxl refinement is uniquely defined
by the following loop, which should always be used as a source of
symmetry information in preference to the above space-group names.
They are only intended as comments.
;
_shelx_estimated_absorpt_t_min 0.977
_shelx_estimated_absorpt_t_max 0.984
_platon_squeeze_void_probe_radius 1.20

loop_
_space_group_symop_operation_xyz
'x, y, z'
'-y, x-y, z'
'-x+y, -x, z'
'-y, -x, z+1/2'
'-x+y, y, z+1/2'
'x, x-y, z+1/2'
'x+2/3, y+1/3, z+1/3'
'-y+2/3, x-y+1/3, z+1/3'
'-x+y+2/3, -x+1/3, z+1/3'
'-y+2/3, -x+1/3, z+5/6'
'-x+y+2/3, y+1/3, z+5/6'
'x+2/3, x-y+1/3, z+5/6'
'x+1/3, y+2/3, z+2/3'
'-y+1/3, x-y+2/3, z+2/3'
'-x+y+1/3, -x+2/3, z+2/3'
'-y+1/3, -x+2/3, z+7/6'
'-x+y+1/3, y+2/3, z+7/6'
'x+1/3, x-y+2/3, z+7/6'

loop_
_atom_site_label
_atom_site_type_symbol
_atom_site_fract_x
_atom_site_fract_y
_atom_site_fract_z
_atom_site_U_iso_or_equiv
_atom_site_adp_type
_atom_site_occupancy
_atom_site_site_symmetry_order
_atom_site_calc_flag
_atom_site_refinement_flags_posn
_atom_site_refinement_flags_adp
O1 O 1.04592(17) 0.82708(16) 0.49422(9) 0.0476(5) Uani 1 1 d . .
O2 O 0.5374(2) 0.4261(2) 0.49838(12) 0.0767(8) Uani 1 1 d . .
N1 N 0.91109(16) 0.88716(16) 0.49670(8) 0.0359(5) Uani 1 1 d . .
C1 C 1.0249(2) 0.9059(2) 0.49557(10) 0.0370(5) Uani 1 1 d . .
C2 C 0.8145(2) 0.7663(2) 0.49905(11) 0.0380(5) Uani 1 1 d . .
C3 C 0.7860(3) 0.6955(3) 0.45593(12) 0.0510(7) Uani 1 1 d . .
H3 H 0.8300 0.7252 0.4255 0.061 Uiso 1 1 calc R U
C4 C 0.6929(3) 0.5815(3) 0.45797(13) 0.0617(9) Uani 1 1 d . .
H4 H 0.6736 0.5320 0.4290 0.074 Uiso 1 1 calc R U
C5 C 0.6289(2) 0.5405(3) 0.50144(13) 0.0517(7) Uani 1 1 d . .
C6 C 0.6574(3) 0.6095(3) 0.54435(12) 0.0520(7) Uani 1 1 d . .
H6 H 0.6128 0.5794 0.5747 0.062 Uiso 1 1 calc R U
C7 C 0.7527(3) 0.7244(2) 0.54291(10) 0.0462(6) Uani 1 1 d . .
H7 H 0.7739 0.7726 0.5724 0.055 Uiso 1 1 calc R U
C8 C 0.4578(4) 0.3825(4) 0.5389(2) 0.0871(14) Uani 1 1 d . .
H8A H 0.3994 0.3000 0.5324 0.131 Uiso 1 1 calc R U
H8B H 0.4182 0.4285 0.5422 0.131 Uiso 1 1 calc R U
H8C H 0.5001 0.3882 0.5705 0.131 Uiso 1 1 calc R U

loop_
_atom_site_aniso_label
_atom_site_aniso_U_11
_atom_site_aniso_U_22
_atom_site_aniso_U_33
_atom_site_aniso_U_23
_atom_site_aniso_U_13
_atom_site_aniso_U_12
O1 0.0389(10) 0.0332(9) 0.0740(13) -0.0018(9) 0.0013(9) 0.0206(8)
O2 0.0592(15) 0.0450(13) 0.0907(19) -0.0110(12) 0.0095(13) -0.0004(10)
N1 0.0294(9) 0.0261(8) 0.0499(11) -0.0013(8) 0.0019(8) 0.0121(8)
C1 0.0349(12) 0.0306(11) 0.0461(12) 0.0014(9) 0.0006(10) 0.0168(9)
C2 0.0310(12) 0.0288(11) 0.0522(13) -0.0037(10) -0.0006(11) 0.0133(9)
C3 0.0477(15) 0.0440(15) 0.0520(15) -0.0073(12) 0.0017(12) 0.0159(12)
C4 0.0488(17) 0.0495(17) 0.0673(19) -0.0191(14) -0.0004(14) 0.0100(14)
C5 0.0385(14) 0.0354(14) 0.0707(18) -0.0052(13) -0.0041(13) 0.0107(11)
C6 0.0425(14) 0.0478(15) 0.0559(16) 0.0043(12) 0.0134(12) 0.0152(12)
C7 0.0441(14) 0.0409(13) 0.0494(14) -0.0038(11) 0.0067(11) 0.0181(11)
C8 0.055(2) 0.056(2) 0.109(3) 0.007(2) 0.017(2) -0.0037(17)

loop_
_atom_type_symbol
_atom_type_description
_atom_type_scat_dispersion_real
_atom_type_scat_dispersion_imag
_atom_type_scat_source
C C 0.0033 0.0016 'International Tables Vol C Tables 4.2.6.8 and 6.1.1.4'
H H 0.0000 0.0000 'International Tables Vol C Tables 4.2.6.8 and 6.1.1.4'
N N 0.0061 0.0033 'International Tables Vol C Tables 4.2.6.8 and 6.1.1.4'
O O 0.0106 0.0060 'International Tables Vol C Tables 4.2.6.8 and 6.1.1.4'

loop_
_geom_angle_atom_site_label_1
_geom_angle_atom_site_label_2
_geom_angle_atom_site_label_3
_geom_angle
_geom_angle_site_symmetry_1
_geom_angle_site_symmetry_3
C5 O2 C8 117.9(3) . .
C1 N1 C1 125.3(2) . 3_675
C1 N1 C2 117.88(19) . .
C1 N1 C2 116.81(18) 3_675 .
O1 C1 N1 122.7(2) . .
O1 C1 N1 122.7(2) . 2_765
N1 C1 N1 114.6(2) . 2_765
C7 C2 C3 120.8(2) . .
C7 C2 N1 119.8(2) . .
C3 C2 N1 119.4(2) . .
C4 C3 C2 119.3(3) . .
C4 C3 H3 120.4 . .
C2 C3 H3 120.4 . .
C5 C4 C3 119.9(3) . .
C5 C4 H4 120.0 . .
C3 C4 H4 120.0 . .
C4 C5 C6 121.1(3) . .
C4 C5 O2 114.4(3) . .
C6 C5 O2 124.6(3) . .
C5 C6 C7 119.4(3) . .
C5 C6 H6 120.3 . .
C7 C6 H6 120.3 . .
C2 C7 C6 119.5(3) . .
C2 C7 H7 120.3 . .
C6 C7 H7 120.3 . .
O2 C8 H8A 109.5 . .
O2 C8 H8B 109.5 . .
H8A C8 H8B 109.5 . .
O2 C8 H8C 109.5 . .
H8A C8 H8C 109.5 . .
H8B C8 H8C 109.5 . .

loop_
_geom_bond_atom_site_label_1
_geom_bond_atom_site_label_2
_geom_bond_distance
_geom_bond_site_symmetry_2
O1 C1 1.199(3) .
O2 C5 1.380(3) .
O2 C8 1.399(5) .
N1 C1 1.390(3) .
N1 C1 1.396(3) 3_675
N1 C2 1.457(3) .
C1 N1 1.397(3) 2_765
C2 C7 1.358(4) .
C2 C3 1.393(4) .
C3 C4 1.382(4) .
C3 H3 0.9500 .
C4 C5 1.360(5) .
C4 H4 0.9500 .
C5 C6 1.376(4) .
C6 C7 1.400(4) .
C6 H6 0.9500 .
C7 H7 0.9500 .
C8 H8A 0.9800 .
C8 H8B 0.9800 .
C8 H8C 0.9800 .

loop_
_platon_squeeze_void_nr
_platon_squeeze_void_average_x
_platon_squeeze_void_average_y
_platon_squeeze_void_average_z
_platon_squeeze_void_volume
_platon_squeeze_void_count_electrons
_platon_squeeze_void_content
1 0.000 0.000 0.106 10 2 ' '
2 0.000 0.000 0.323 141 35 ' '
3 0.000 0.000 0.606 10 2 ' '
4 0.000 0.000 0.823 141 35 ' '
5 0.333 0.667 0.489 146 35 ' '
6 0.333 0.667 0.989 146 35 ' '
7 0.333 0.667 0.273 13 2 ' '
8 0.333 0.667 0.773 13 2 ' '
9 0.667 0.333 0.156 138 34 ' '
10 0.667 0.333 0.656 138 34 ' '
11 0.667 0.333 0.440 13 2 ' '
12 0.667 0.333 0.940 13 2 ' '
